data_1503651
loop_
_publ_author_name
'Ding, Qiuping'
'He, Xiaodan'
'Wu, Jie'

_publ_section_title
;
 Synthesis of 2-Aminobenzothiazole via Copper(I)-Catalyzed Tandem Reaction
 of 2-Iodobenzenamine with Isothiocyanate
;
_journal_issue 4
_journal_name_full 'Journal of Combinatorial Chemistry'
_journal_page_first 587
_journal_paper_doi 10.1021/cc900027c
_journal_volume 11
_journal_year 2009
_chemical_formula_sum 'C13 H10 N2 S'
_chemical_formula_weight 226.29
_chemical_name_systematic
; 
 ? 
;
_space_group_IT_number 2
_symmetry_cell_setting triclinic
_symmetry_space_group_name_Hall '-P 1'
_symmetry_space_group_name_H-M 'P -1'
_atom_sites_solution_hydrogens geom
_atom_sites_solution_primary direct
_atom_sites_solution_secondary difmap
_audit_creation_method SHELXL-97
_cell_angle_alpha 97.269(6)
_cell_angle_beta 95.339(7)
_cell_angle_gamma 92.014(6)
_cell_formula_units_Z 2
_cell_length_a 3.999(2)
_cell_length_b 10.875(6)
_cell_length_c 12.398(7)
_cell_measurement_reflns_used 696
_cell_measurement_temperature 293(2)
_cell_measurement_theta_max 26.610
_cell_measurement_theta_min 2.672
_cell_volume 531.9(5)
_computing_cell_refinement 'Bruker SMART'
_computing_data_collection 'Bruker SMART'
_computing_data_reduction 'Bruker SHELXTL'
_computing_molecular_graphics 'Bruker SHELXTL'
_computing_publication_material 'Bruker SHELXTL'
_computing_structure_refinement 'SHELXL-97 (Sheldrick, 1997)'
_computing_structure_solution 'SHELXS-97 (Sheldrick, 1990)'
_diffrn_ambient_temperature 293(2)
_diffrn_measured_fraction_theta_full 0.964
_diffrn_measured_fraction_theta_max 0.964
_diffrn_measurement_device_type 'CCD area detector'
_diffrn_measurement_method 'phi and omega scans'
_diffrn_radiation_monochromator graphite
_diffrn_radiation_source 'fine-focus sealed tube'
_diffrn_radiation_type MoK\a
_diffrn_radiation_wavelength 0.71073
_diffrn_reflns_av_R_equivalents 0.0312
_diffrn_reflns_av_sigmaI/netI 0.0347
_diffrn_reflns_limit_h_max 4
_diffrn_reflns_limit_h_min -4
_diffrn_reflns_limit_k_max 11
_diffrn_reflns_limit_k_min -13
_diffrn_reflns_limit_l_max 15
_diffrn_reflns_limit_l_min -9
_diffrn_reflns_number 2369
_diffrn_reflns_theta_full 26.01
_diffrn_reflns_theta_max 26.01
_diffrn_reflns_theta_min 1.66
_exptl_absorpt_coefficient_mu 0.273
_exptl_absorpt_correction_T_max 0.9732
_exptl_absorpt_correction_T_min 0.9679
_exptl_absorpt_correction_type multi-scan
_exptl_absorpt_process_details sadabs
_exptl_crystal_colour colorless
_exptl_crystal_density_diffrn 1.413
_exptl_crystal_density_method 'not measured'
_exptl_crystal_description prism
_exptl_crystal_F_000 236
_exptl_crystal_size_max 0.12
_exptl_crystal_size_mid 0.10
_exptl_crystal_size_min 0.10
_refine_diff_density_max 0.342
_refine_diff_density_min -0.331
_refine_diff_density_rms 0.069
_refine_ls_extinction_method none
_refine_ls_goodness_of_fit_ref 1.020
_refine_ls_hydrogen_treatment mixed
_refine_ls_matrix_type full
_refine_ls_number_parameters 149
_refine_ls_number_reflns 2006
_refine_ls_number_restraints 0
_refine_ls_restrained_S_all 1.020
_refine_ls_R_factor_all 0.0632
_refine_ls_R_factor_gt 0.0501
_refine_ls_shift/su_max 0.000
_refine_ls_shift/su_mean 0.000
_refine_ls_structure_factor_coef Fsqd
_refine_ls_weighting_details 'calc w=1/[\s^2^(Fo^2^)+(0.0963P)^2^+0.0000P] where P=(Fo^2^+2Fc^2^)/3'
_refine_ls_weighting_scheme calc
_refine_ls_wR_factor_gt 0.1277
_refine_ls_wR_factor_ref 0.1406
_reflns_number_gt 1597
_reflns_number_total 2006
_reflns_threshold_expression >2sigma(I)
_cod_data_source_file cc900027c_si_001.cif
_cod_data_source_block f81208a
_cod_depositor_comments
;
The following automatic conversions were performed:

'_symmetry_cell_setting' value 'Triclinic' changed to 'triclinic'
according to /home/saulius/struct/CIF-dictionaries/cif_core.dic
dictionary named 'cif_core.dic' version 2.4.2 from 2011-04-26.

Automatic conversion script
Id: cif_fix_values 1715 2011-07-08 13:25:40Z adriana 

2017-03-17
Z value and formula fixed to values more according to usual
chemical conventions.                 miguel
;
_cod_original_formula_sum 'C26 H20 N4 S2'
_cod_original_formula_weight 452.58
_cod_original_formula_units_Z 1
_cod_original_cell_volume 531.8(5)
_cod_original_sg_symbol_H-M P-1
_cod_database_code 1503651

loop_
_symmetry_equiv_pos_as_xyz
'x, y, z'
'-x, -y, -z'

loop_
_atom_site_label
_atom_site_type_symbol
_atom_site_fract_x
_atom_site_fract_y
_atom_site_fract_z
_atom_site_U_iso_or_equiv
_atom_site_adp_type
_atom_site_occupancy
_atom_site_symmetry_multiplicity
_atom_site_calc_flag
_atom_site_refinement_flags
S1 S 0.33880(16) 0.66962(5) -0.00853(5) 0.0436(3) Uani 1 1 d .
N1 N 0.0496(5) 0.84980(17) -0.09464(15) 0.0374(5) Uani 1 1 d .
N2 N 0.1657(6) 0.89009(19) 0.09368(16) 0.0443(5) Uani 1 1 d .
C1 C 0.2528(6) 0.6535(2) -0.14935(19) 0.0381(5) Uani 1 1 d .
C2 C 0.3222(7) 0.5555(2) -0.2262(2) 0.0464(6) Uani 1 1 d .
H2 H 0.4271 0.4862 -0.2048 0.056 Uiso 1 1 calc R
C3 C 0.2312(7) 0.5638(2) -0.3344(2) 0.0511(7) Uani 1 1 d .
H3 H 0.2748 0.4993 -0.3873 0.061 Uiso 1 1 calc R
C4 C 0.0760(7) 0.6666(2) -0.3657(2) 0.0500(7) Uani 1 1 d .
H4 H 0.0157 0.6701 -0.4395 0.060 Uiso 1 1 calc R
C5 C 0.0084(6) 0.7639(2) -0.29010(19) 0.0436(6) Uani 1 1 d .
H5 H -0.0961 0.8328 -0.3125 0.052 Uiso 1 1 calc R
C6 C 0.0978(6) 0.7585(2) -0.18006(18) 0.0354(5) Uani 1 1 d .
C7 C 0.1663(6) 0.81623(19) -0.00195(18) 0.0358(5) Uani 1 1 d .
C8 C 0.2847(6) 0.8618(2) 0.19763(18) 0.0371(5) Uani 1 1 d .
C9 C 0.1930(7) 0.7522(2) 0.2342(2) 0.0441(6) Uani 1 1 d .
H9 H 0.0549 0.6926 0.1890 0.053 Uiso 1 1 calc R
C10 C 0.3079(7) 0.7320(2) 0.3384(2) 0.0522(7) Uani 1 1 d .
H10 H 0.2493 0.6576 0.3630 0.063 Uiso 1 1 calc R
C11 C 0.5072(8) 0.8198(3) 0.4060(2) 0.0561(7) Uani 1 1 d .
H11 H 0.5818 0.8053 0.4763 0.067 Uiso 1 1 calc R
C12 C 0.5973(7) 0.9297(3) 0.3699(2) 0.0527(7) Uani 1 1 d .
H12 H 0.7310 0.9898 0.4162 0.063 Uiso 1 1 calc R
C13 C 0.4898(6) 0.9509(2) 0.26550(19) 0.0430(6) Uani 1 1 d .
H13 H 0.5540 1.0245 0.2405 0.052 Uiso 1 1 calc R
H2' H 0.111(9) 0.965(3) 0.092(3) 0.078(10) Uiso 1 1 d .

loop_
_atom_site_aniso_label
_atom_site_aniso_U_11
_atom_site_aniso_U_22
_atom_site_aniso_U_33
_atom_site_aniso_U_23
_atom_site_aniso_U_13
_atom_site_aniso_U_12
S1 0.0553(4) 0.0326(4) 0.0442(4) 0.0074(2) 0.0033(3) 0.0151(3)
N1 0.0458(11) 0.0282(10) 0.0385(10) 0.0055(8) 0.0023(8) 0.0089(8)
N2 0.0654(14) 0.0278(11) 0.0396(11) 0.0033(8) 0.0013(9) 0.0142(9)
C1 0.0412(13) 0.0283(12) 0.0452(13) 0.0061(9) 0.0045(10) 0.0040(9)
C2 0.0545(15) 0.0309(13) 0.0540(15) 0.0012(10) 0.0099(11) 0.0095(11)
C3 0.0582(17) 0.0397(14) 0.0530(15) -0.0075(11) 0.0107(12) 0.0040(12)
C4 0.0573(16) 0.0494(16) 0.0411(13) 0.0006(11) 0.0009(11) 0.0015(12)
C5 0.0493(14) 0.0366(13) 0.0447(14) 0.0059(10) 0.0003(11) 0.0066(10)
C6 0.0380(13) 0.0264(11) 0.0415(12) 0.0029(9) 0.0033(9) 0.0025(9)
C7 0.0398(13) 0.0263(11) 0.0422(12) 0.0067(9) 0.0045(9) 0.0036(9)
C8 0.0423(13) 0.0333(12) 0.0374(12) 0.0055(9) 0.0068(9) 0.0130(10)
C9 0.0517(15) 0.0363(13) 0.0461(13) 0.0062(10) 0.0094(11) 0.0116(11)
C10 0.0710(18) 0.0446(15) 0.0482(15) 0.0172(11) 0.0216(13) 0.0231(13)
C11 0.0662(18) 0.0665(19) 0.0397(14) 0.0139(13) 0.0072(12) 0.0287(14)
C12 0.0498(16) 0.0599(17) 0.0450(14) -0.0038(12) -0.0010(11) 0.0108(12)
C13 0.0487(15) 0.0360(13) 0.0445(14) 0.0026(10) 0.0086(10) 0.0050(10)

loop_
_atom_type_symbol
_atom_type_description
_atom_type_scat_dispersion_real
_atom_type_scat_dispersion_imag
_atom_type_scat_source
C C 0.0033 0.0016 'International Tables Vol C Tables 4.2.6.8 and 6.1.1.4'
H H 0.0000 0.0000 'International Tables Vol C Tables 4.2.6.8 and 6.1.1.4'
N N 0.0061 0.0033 'International Tables Vol C Tables 4.2.6.8 and 6.1.1.4'
S S 0.1246 0.1234 'International Tables Vol C Tables 4.2.6.8 and 6.1.1.4'

loop_
_geom_angle_atom_site_label_1
_geom_angle_atom_site_label_2
_geom_angle_atom_site_label_3
_geom_angle
C1 S1 C7 88.59(11)
C7 N1 C6 110.24(19)
C7 N2 C8 126.6(2)
C7 N2 H2' 118(2)
C8 N2 H2' 115(2)
C2 C1 C6 121.7(2)
C2 C1 S1 128.52(19)
C6 C1 S1 109.79(17)
C3 C2 C1 118.1(2)
C3 C2 H2 121.0
C1 C2 H2 121.0
C2 C3 C4 120.8(2)
C2 C3 H3 119.6
C4 C3 H3 119.6
C5 C4 C3 121.4(2)
C5 C4 H4 119.3
C3 C4 H4 119.3
C4 C5 C6 119.3(2)
C4 C5 H5 120.4
C6 C5 H5 120.4
C5 C6 N1 125.9(2)
C5 C6 C1 118.8(2)
N1 C6 C1 115.3(2)
N1 C7 N2 122.6(2)
N1 C7 S1 116.08(17)
N2 C7 S1 121.31(17)
C9 C8 C13 120.2(2)
C9 C8 N2 122.1(2)
C13 C8 N2 117.7(2)
C8 C9 C10 119.3(2)
C8 C9 H9 120.4
C10 C9 H9 120.4
C11 C10 C9 120.8(2)
C11 C10 H10 119.6
C9 C10 H10 119.6
C10 C11 C12 120.0(2)
C10 C11 H11 120.0
C12 C11 H11 120.0
C13 C12 C11 120.1(2)
C13 C12 H12 120.0
C11 C12 H12 120.0
C12 C13 C8 119.6(2)
C12 C13 H13 120.2
C8 C13 H13 120.2

loop_
_geom_bond_atom_site_label_1
_geom_bond_atom_site_label_2
_geom_bond_distance
S1 C1 1.733(3)
S1 C7 1.755(2)
N1 C7 1.300(3)
N1 C6 1.389(3)
N2 C7 1.345(3)
N2 C8 1.407(3)
N2 H2' 0.86(3)
C1 C2 1.391(3)
C1 C6 1.395(3)
C2 C3 1.373(4)
C2 H2 0.9300
C3 C4 1.377(4)
C3 H3 0.9300
C4 C5 1.374(3)
C4 H4 0.9300
C5 C6 1.387(3)
C5 H5 0.9300
C8 C9 1.377(3)
C8 C13 1.389(3)
C9 C10 1.378(3)
C9 H9 0.9300
C10 C11 1.367(4)
C10 H10 0.9300
C11 C12 1.376(4)
C11 H11 0.9300
C12 C13 1.375(3)
C12 H12 0.9300
C13 H13 0.9300
